data_7226478
loop_
_publ_author_name
'Li, Dingqing'
'Schwabedissen, Jan'
'Stammler, Hans-Georg'
'Mitzel, Norbert W.'
'Willner, Helge'
'Zeng, Xiaoqing'

_publ_section_title
;
 Dichlorophosphanyl isocyanate - spectroscopy, conformation and molecular
 structure in the gas phase and the solid state.
;
_journal_issue 37
_journal_name_full 'Physical chemistry chemical physics : PCCP'
_journal_page_first 26245
_journal_page_last 26253
_journal_paper_doi 10.1039/c6cp05377g
_journal_volume 18
_journal_year 2016
_chemical_formula_moiety 'C Cl2 N O P'
_chemical_formula_sum 'C Cl2 N O P'
_chemical_formula_weight 143.89
_chemical_melting_point 187
_chemical_name_common 'Dichlorophosphanyl Isocyanate'
_chemical_name_systematic
;
 ?
;
_space_group_crystal_system monoclinic
_space_group_IT_number 14
_space_group_name_Hall '-P 2ybc'
_space_group_name_H-M_alt 'P 1 21/c 1'
_symmetry_space_group_name_Hall '-P 2ybc'
_symmetry_space_group_name_H-M 'P 1 21/c 1'
_atom_sites_solution_primary direct
_audit_creation_date 2014-01-16
_audit_creation_method
;
  Olex2 1.2-ac2
  (compiled 2012.03.27 svn.r2268, GUI svn.r4156)
;
_audit_update_record
;
2016-07-05 deposited with the CCDC.
2016-09-01 downloaded from the CCDC.
;
_cell_angle_alpha 90
_cell_angle_beta 104.196(5)
_cell_angle_gamma 90
_cell_formula_units_Z 4
_cell_length_a 10.8078(6)
_cell_length_b 6.1587(3)
_cell_length_c 7.7148(4)
_cell_measurement_reflns_used 13749
_cell_measurement_temperature 95.0(8)
_cell_measurement_theta_max 31.8730
_cell_measurement_theta_min 1.9360
_cell_volume 497.83(5)
_computing_cell_refinement
;
CrysAlisPro, Agilent Technologies,
Version 1.171.36.32 (release 02-08-2013 CrysAlis171 .NET)
(compiled Aug  2 2013,16:46:58)
;
_computing_data_collection
;
CrysAlisPro, Agilent Technologies,
Version 1.171.36.32 (release 02-08-2013 CrysAlis171 .NET)
(compiled Aug  2 2013,16:46:58)
;
_computing_data_reduction
;
CrysAlisPro, Agilent Technologies,
Version 1.171.36.32 (release 02-08-2013 CrysAlis171 .NET)
(compiled Aug  2 2013,16:46:58)
;
_computing_molecular_graphics
;
O. V. Dolomanov, L. J. Bourhis, R. J. Gildea, J. A. K. Howard and H. Puschmann,
OLEX2: a complete structure solution, refinement and analysis program.
J. Appl. Cryst. (2009). 42, 339-341.
;
_computing_publication_material
;
O. V. Dolomanov, L. J. Bourhis, R. J. Gildea, J. A. K. Howard and H. Puschmann,
OLEX2: a complete structure solution, refinement and analysis program.
J. Appl. Cryst. (2009). 42, 339-341.
;
_computing_structure_refinement
;
SHELXL, G.M. Sheldrick, Acta Cryst.
(2008). A64, 112-122
;
_computing_structure_solution
;
SHELXS, G.M. Sheldrick, Acta Cryst.
(2008). A64, 112-122
;
_diffrn_ambient_temperature 95.0(8)
_diffrn_detector_area_resol_mean 8.0951
_diffrn_measured_fraction_theta_full 1.0000
_diffrn_measured_fraction_theta_max 0.9678
_diffrn_measurement_details
;
  1 omega  -46.00   95.00   1.0000   10.0000
omega____ theta____ kappa____ phi______ frames
    -       25.0295    0.0000  150.0000 141

  2 omega  -30.00   46.00   1.0000   10.0000
omega____ theta____ kappa____ phi______ frames
    -       25.0295  -38.0000  -60.0000 76

  3 omega    3.00   66.00   1.0000   10.0000
omega____ theta____ kappa____ phi______ frames
    -       25.0295  -99.0000  150.0000 63

  4 omega   -3.00   93.00   1.0000   10.0000
omega____ theta____ kappa____ phi______ frames
    -       25.0295   77.0000  150.0000 96

  5 omega   -2.00   94.00   1.0000   10.0000
omega____ theta____ kappa____ phi______ frames
    -       25.0295   77.0000  -30.0000 96

  6 omega   28.00   77.00   1.0000   10.0000
omega____ theta____ kappa____ phi______ frames
    -       25.0295 -125.0000  -52.0000 49

  7 omega    7.00   52.00   1.0000   10.0000
omega____ theta____ kappa____ phi______ frames
    -       25.0295   57.0000  -90.0000 45

  8 omega    8.00   55.00   1.0000   10.0000
omega____ theta____ kappa____ phi______ frames
    -       25.0295   57.0000   90.0000 47

  9 omega   26.00   64.00   1.0000   10.0000
omega____ theta____ kappa____ phi______ frames
    -       25.0295  -99.0000   30.0000 38

 10 omega  -40.00   72.00   1.0000   10.0000
omega____ theta____ kappa____ phi______ frames
    -       25.0295    0.0000    0.0000 112

 11 omega  -92.00   -5.00   1.0000   10.0000
omega____ theta____ kappa____ phi______ frames
    -      -23.5000  -57.0000 -120.0000 87

 12 omega  -92.00   -5.00   1.0000   10.0000
omega____ theta____ kappa____ phi______ frames
    -      -23.5000  -57.0000  -30.0000 87

 13 omega    7.00   93.00   1.0000   10.0000
omega____ theta____ kappa____ phi______ frames
    -       25.0295   57.0000   90.0000 86

 14 omega  -20.00   66.00   1.0000   10.0000
omega____ theta____ kappa____ phi______ frames
    -       25.0295  -99.0000   30.0000 86

 15 omega   34.00  100.00   1.0000   10.0000
omega____ theta____ kappa____ phi______ frames
    -       25.0295 -178.0000  -30.0000 66

 16 omega    7.00   93.00   1.0000   10.0000
omega____ theta____ kappa____ phi______ frames
    -       25.0295   57.0000 -180.0000 86

 17 omega   35.00   99.00   1.0000   10.0000
omega____ theta____ kappa____ phi______ frames
    -       25.0295  178.0000 -120.0000 64

 18 omega  -46.00   47.00   1.0000   10.0000
omega____ theta____ kappa____ phi______ frames
    -       25.0295  -38.0000   60.0000 93

 19 omega  -95.00   48.00   1.0000   10.0000
omega____ theta____ kappa____ phi______ frames
    -      -23.5000    0.0000 -180.0000 143

 20 omega  -95.00   48.00   1.0000   10.0000
omega____ theta____ kappa____ phi______ frames
    -      -23.5000    0.0000 -150.0000 143

 21 omega  -95.00   48.00   1.0000   10.0000
omega____ theta____ kappa____ phi______ frames
    -      -23.5000    0.0000 -120.0000 143

 22 omega    3.00   96.00   1.0000   10.0000
omega____ theta____ kappa____ phi______ frames
    -       25.0295   38.0000    0.0000 93

 23 omega  -46.00   47.00   1.0000   10.0000
omega____ theta____ kappa____ phi______ frames
    -       25.0295  -38.0000  -30.0000 93

 24 omega  -20.00   66.00   1.0000   10.0000
omega____ theta____ kappa____ phi______ frames
    -       25.0295  -99.0000 -180.0000 86

 25 omega   -4.00   94.00   1.0000   10.0000
omega____ theta____ kappa____ phi______ frames
    -       25.0295   77.0000 -150.0000 98

 26 omega   34.00  100.00   1.0000   10.0000
omega____ theta____ kappa____ phi______ frames
    -       25.0295 -178.0000    0.0000 66

 27 omega  -95.00   15.00   1.0000   10.0000
omega____ theta____ kappa____ phi______ frames
    -      -23.5000    0.0000  -90.0000 110
;
_diffrn_measurement_device_type 'SuperNova, Single source at offset, Eos'
_diffrn_measurement_method '\w scans'
_diffrn_orient_matrix_UB_11 -0.0656692000
_diffrn_orient_matrix_UB_12 0.0270018000
_diffrn_orient_matrix_UB_13 -0.0286532000
_diffrn_orient_matrix_UB_21 0.0155715000
_diffrn_orient_matrix_UB_22 0.1118191000
_diffrn_orient_matrix_UB_23 0.0112467000
_diffrn_orient_matrix_UB_31 0.0053773000
_diffrn_orient_matrix_UB_32 0.0054721000
_diffrn_orient_matrix_UB_33 -0.0896955000
_diffrn_radiation_monochromator mirror
_diffrn_radiation_type 'Mo K\a'
_diffrn_radiation_wavelength 0.7107
_diffrn_reflns_av_R_equivalents 0.0365
_diffrn_reflns_av_unetI/netI 0.0129
_diffrn_reflns_Laue_measured_fraction_full 0.997
_diffrn_reflns_Laue_measured_fraction_max 0.998
_diffrn_reflns_limit_h_max 15
_diffrn_reflns_limit_h_min -15
_diffrn_reflns_limit_k_max 8
_diffrn_reflns_limit_k_min -8
_diffrn_reflns_limit_l_max 10
_diffrn_reflns_limit_l_min -10
_diffrn_reflns_number 27194
_diffrn_reflns_point_group_measured_fraction_full 0.997
_diffrn_reflns_point_group_measured_fraction_max 0.998
_diffrn_reflns_theta_full 30.000
_diffrn_reflns_theta_max 30.020
_diffrn_reflns_theta_min 1.944
_diffrn_source 'SuperNova (Mo) X-ray Source'
_exptl_absorpt_coefficient_mu 1.470
_exptl_absorpt_correction_T_max 1.00000
_exptl_absorpt_correction_T_min 0.38721
_exptl_absorpt_correction_type multi-scan
_exptl_absorpt_process_details
;
CrysAlisPro, Agilent Technologies,
Version 1.171.36.32 (release 02-08-2013 CrysAlis171 .NET)
(compiled Aug  2 2013,16:46:58)
Empirical absorption correction using spherical harmonics,
 implemented in SCALE3 ABSPACK scaling algorithm.
;
_exptl_crystal_colour 'clear colourless'
_exptl_crystal_colour_lustre clear
_exptl_crystal_colour_primary colourless
_exptl_crystal_density_diffrn 1.920
_exptl_crystal_description needle
_exptl_crystal_F_000 280
_exptl_crystal_recrystallization_method 'From the Melt'
_exptl_crystal_size_max 0.35
_exptl_crystal_size_mid 0.15
_exptl_crystal_size_min 0.15
_refine_diff_density_max 0.757
_refine_diff_density_min -0.675
_refine_diff_density_rms 0.078
_refine_ls_extinction_method none
_refine_ls_goodness_of_fit_ref 1.092
_refine_ls_hydrogen_treatment undef
_refine_ls_matrix_type full
_refine_ls_number_parameters 55
_refine_ls_number_reflns 1457
_refine_ls_number_restraints 0
_refine_ls_restrained_S_all 1.092
_refine_ls_R_factor_all 0.0315
_refine_ls_R_factor_gt 0.0286
_refine_ls_shift/su_max 0.000
_refine_ls_shift/su_mean 0.000
_refine_ls_structure_factor_coef Fsqd
_refine_ls_weighting_details
;
 w=1/[\s^2^(Fo^2^)+(0.0279P)^2^+0.6353P]
 where P=(Fo^2^+2Fc^2^)/3
;
_refine_ls_weighting_scheme calc
_refine_ls_wR_factor_gt 0.0698
_refine_ls_wR_factor_ref 0.0717
_reflns_Friedel_coverage 0.000
_reflns_number_gt 1347
_reflns_number_total 1457
_reflns_threshold_expression 'I > 2\s(I)'
_cod_data_source_file c6cp05377g2.cif
_cod_data_source_block jasc01_1_95_00
_cod_depositor_comments 'Adding full bibliography for 7226478.cif.'
_cod_database_code 7226478
_chemical_oxdiff_formula 'C Cl2 N O P'
_reflns_odcompleteness_completeness 100.00
_reflns_odcompleteness_iscentric 1
_reflns_odcompleteness_theta 26.32
_shelx_space_group_comment
;
The symmetry employed for this shelxl refinement is uniquely defined
by the following loop, which should always be used as a source of
symmetry information in preference to the above space-group names.
They are only intended as comments.
;
_shelxl_version_number 2013-2

loop_
_space_group_symop_operation_xyz
'x, y, z'
'-x, y+1/2, -z+1/2'
'-x, -y, -z'
'x, -y-1/2, z-1/2'

loop_
_atom_site_label
_atom_site_type_symbol
_atom_site_fract_x
_atom_site_fract_y
_atom_site_fract_z
_atom_site_U_iso_or_equiv
_atom_site_adp_type
_atom_site_occupancy
_atom_site_site_symmetry_order
_atom_site_calc_flag
Cl1 Cl 0.24791(5) -0.14822(9) 0.38718(7) 0.03334(14) Uani 1 1 d
Cl2 Cl 0.05712(4) 0.23359(8) 0.39725(6) 0.02465(12) Uani 1 1 d
P1 P 0.21458(4) 0.08825(7) 0.55795(5) 0.01531(11) Uani 1 1 d
O1 O 0.50453(13) 0.4534(2) 0.7012(2) 0.0313(3) Uani 1 1 d
N1 N 0.32408(15) 0.2709(3) 0.5287(2) 0.0260(3) Uani 1 1 d
C1 C 0.41525(17) 0.3596(3) 0.6226(3) 0.0230(4) Uani 1 1 d

loop_
_atom_site_aniso_label
_atom_site_aniso_U_11
_atom_site_aniso_U_22
_atom_site_aniso_U_33
_atom_site_aniso_U_23
_atom_site_aniso_U_13
_atom_site_aniso_U_12
Cl1 0.0296(2) 0.0328(3) 0.0367(3) -0.0187(2) 0.00636(19) 0.00067(19)
Cl2 0.01732(19) 0.0304(2) 0.0247(2) 0.00948(17) 0.00225(15) 0.00186(15)
P1 0.01656(19) 0.0157(2) 0.01325(19) 0.00114(14) 0.00286(14) -0.00027(14)
O1 0.0220(6) 0.0283(7) 0.0395(8) -0.0085(6) -0.0001(6) -0.0070(6)
N1 0.0229(7) 0.0239(8) 0.0261(8) 0.0062(6) -0.0034(6) -0.0073(6)
C1 0.0217(8) 0.0174(8) 0.0284(9) 0.0010(7) 0.0033(7) -0.0001(6)

loop_
_atom_type_symbol
_atom_type_description
_atom_type_scat_dispersion_real
_atom_type_scat_dispersion_imag
_atom_type_scat_source
C C 0.0033 0.0016 'International Tables Vol C Tables 4.2.6.8 and 6.1.1.4'
N N 0.0061 0.0033 'International Tables Vol C Tables 4.2.6.8 and 6.1.1.4'
O O 0.0106 0.0060 'International Tables Vol C Tables 4.2.6.8 and 6.1.1.4'
P P 0.1023 0.0942 'International Tables Vol C Tables 4.2.6.8 and 6.1.1.4'
Cl Cl 0.1484 0.1585 'International Tables Vol C Tables 4.2.6.8 and 6.1.1.4'

loop_
_geom_angle_atom_site_label_1
_geom_angle_atom_site_label_2
_geom_angle_atom_site_label_3
_geom_angle
Cl2 P1 Cl1 99.90(3)
N1 P1 Cl1 98.49(7)
N1 P1 Cl2 97.67(6)
C1 N1 P1 136.09(16)
O1 C1 N1 174.6(2)

loop_
_geom_bond_atom_site_label_1
_geom_bond_atom_site_label_2
_geom_bond_distance
Cl1 P1 2.0540(6)
Cl2 P1 2.0493(6)
P1 N1 1.6875(17)
O1 C1 1.160(2)
N1 C1 1.202(2)
